data_2215067
loop_
_publ_author_name
'Vr\'abel, Viktor'
'\<Svorc, \<Lubom\'ir'
'Juristov\'a, Nade\<zda'
'Miklovi\<c, Jozef'
'Ko\<z\'i\<sek, Jozef'

_publ_section_title
;
 Bis(1-benzofuro[3,2-<i>c</i>]pyridine-\k<i>N</i>)dichloridocobalt(II)
;
_journal_coeditor_code CI2450
_journal_issue 9
_journal_name_full 'Acta Crystallographica Section E'
_journal_page_first m2427
_journal_page_last m2428
_journal_paper_doi 10.1107/S160053680704161X
_journal_volume 63
_journal_year 2007
_chemical_formula_iupac '[Co Cl2 (C11 H7 N O)2]'
_chemical_formula_moiety 'C22 H14 Cl2 Co1 N2 O2'
_chemical_formula_sum 'C22 H14 Cl2 Co N2 O2'
_chemical_formula_weight 468.21
_chemical_name_systematic
;
Bis(1-benzofuro[3,2-c]pyridine-\kN)dichloridocobalt(II)
;
_space_group_IT_number 15
_symmetry_cell_setting monoclinic
_symmetry_space_group_name_Hall '-C 2yc'
_symmetry_space_group_name_H-M 'C 1 2/c 1'
_atom_sites_solution_hydrogens geom
_atom_sites_solution_primary direct
_atom_sites_solution_secondary difmap
_audit_creation_method SHELXL-97
_cell_angle_alpha 90.00
_cell_angle_beta 96.217(3)
_cell_angle_gamma 90.00
_cell_formula_units_Z 4
_cell_length_a 7.7063(2)
_cell_length_b 12.1886(3)
_cell_length_c 20.4444(5)
_cell_measurement_reflns_used 8019
_cell_measurement_temperature 298(2)
_cell_measurement_theta_max 28.06
_cell_measurement_theta_min 3.08
_cell_volume 1909.03(8)
_computing_cell_refinement 'CrysAlis RED (Oxford Diffraction, 2006)'
_computing_data_collection 'CrysAlis CCD (Oxford Diffraction, 2006)'
_computing_data_reduction 'CrysAlis RED'
_computing_molecular_graphics 'DIAMOND (Brandenburg, 2001)'
_computing_publication_material 'enCIFer (Allen <i>et al.</i>,  2004)'
_computing_structure_refinement 'SHELXL97 (Sheldrick, 1997)'
_computing_structure_solution 'SHELXS97 (Sheldrick, 1997)'
_diffrn_ambient_temperature 298(2)
_diffrn_measured_fraction_theta_full 0.995
_diffrn_measured_fraction_theta_max 0.995
_diffrn_measurement_device_type 'Oxford Diffraction Gemini R CCD'
_diffrn_measurement_method
;
Rotation method data acquisition using \w and \f
;
_diffrn_radiation_monochromator graphite
_diffrn_radiation_source 'fine-focus sealed tube'
_diffrn_radiation_type MoK\a
_diffrn_radiation_wavelength 0.71073
_diffrn_reflns_av_R_equivalents 0.0297
_diffrn_reflns_av_sigmaI/netI 0.0168
_diffrn_reflns_limit_h_max 9
_diffrn_reflns_limit_h_min -9
_diffrn_reflns_limit_k_max 15
_diffrn_reflns_limit_k_min -15
_diffrn_reflns_limit_l_max 25
_diffrn_reflns_limit_l_min -25
_diffrn_reflns_number 15916
_diffrn_reflns_theta_full 26.37
_diffrn_reflns_theta_max 26.37
_diffrn_reflns_theta_min 4.14
_diffrn_standards_decay_% 0
_diffrn_standards_number 0
_exptl_absorpt_coefficient_mu 1.201
_exptl_absorpt_correction_T_max 0.967
_exptl_absorpt_correction_T_min 0.698
_exptl_absorpt_correction_type analytical
_exptl_absorpt_process_details '(Clark & Reid, 1995)'
_exptl_crystal_colour blue
_exptl_crystal_density_diffrn 1.629
_exptl_crystal_density_method 'not measured'
_exptl_crystal_description Plate
_exptl_crystal_F_000 948
_exptl_crystal_size_max 0.384
_exptl_crystal_size_mid 0.281
_exptl_crystal_size_min 0.029
_refine_diff_density_max 0.965
_refine_diff_density_min -0.489
_refine_ls_extinction_method none
_refine_ls_goodness_of_fit_ref 1.069
_refine_ls_hydrogen_treatment constr
_refine_ls_matrix_type full
_refine_ls_number_parameters 132
_refine_ls_number_reflns 1942
_refine_ls_number_restraints 0
_refine_ls_restrained_S_all 1.069
_refine_ls_R_factor_all 0.0602
_refine_ls_R_factor_gt 0.0532
_refine_ls_shift/su_max 0.001
_refine_ls_shift/su_mean <0.001
_refine_ls_structure_factor_coef Fsqd
_refine_ls_weighting_details 'calc w=1/[\s^2^(Fo^2^)+(0.041P)^2^+12.9573P] where P=(Fo^2^+2Fc^2^)/3'
_refine_ls_weighting_scheme calc
_refine_ls_wR_factor_gt 0.1923
_refine_ls_wR_factor_ref 0.1963
_reflns_number_gt 1667
_reflns_number_total 1942
_reflns_threshold_expression I>2\s(I)
_cod_data_source_file ci2450.cif
_cod_data_source_block I
_cod_depositor_comments
;
The following automatic conversions were performed:
'_symmetry_cell_setting' value 'Monoclinic' changed to 'monoclinic'
according to '/home/saulius/struct/CIF-dictionaries/cif_core.dic'
dictionary named 'cif_core.dic' version 2.4.1 from 2010-06-29.

Automatic conversion script
Id: cif_fix_enum 1527 2010-12-29 10:47:43Z saulius 

The following automatic conversions were performed:

'_symmetry_cell_setting' value 'Monoclinic' changed to 'monoclinic'
according to /home/saulius/struct/CIF-dictionaries/cif_core.dic
dictionary named 'cif_core.dic' version 2.4.1 from 2010-06-29.

Automatic conversion script
Id: cif_fix_values 1715 2011-07-08 13:25:40Z adriana 
;
_cod_original_sg_symbol_H-M 'C 2/c'
_cod_original_formula_sum 'C22 H14 Cl2 Co1 N2 O2'
_cod_database_code 2215067
_cod_database_fobs_code 2215067

loop_
_symmetry_equiv_pos_as_xyz
'x, y, z'
'-x, y, -z+1/2'
'x+1/2, y+1/2, z'
'-x+1/2, y+1/2, -z+1/2'
'-x, -y, -z'
'x, -y, z-1/2'
'-x+1/2, -y+1/2, -z'
'x+1/2, -y+1/2, z-1/2'

loop_
_atom_site_type_symbol
_atom_site_label
_atom_site_fract_x
_atom_site_fract_y
_atom_site_fract_z
_atom_site_U_iso_or_equiv
_atom_site_adp_type
_atom_site_calc_flag
_atom_site_refinement_flags
_atom_site_occupancy
C C2 0.0900(7) 0.1711(5) 0.3404(3) 0.0465(12) Uani d . 1
H H2A 0.1235 0.1378 0.3028 0.056 Uiso calc R 1
C C3 0.1133(8) 0.1134(5) 0.3987(3) 0.0505(13) Uani d . 1
H H3A 0.1587 0.0426 0.4010 0.061 Uiso calc R 1
C C5 -0.0026(9) 0.2030(6) 0.6201(3) 0.0629(18) Uani d . 1
H H5A 0.0322 0.1409 0.6445 0.076 Uiso calc R 1
C C6 -0.0707(9) 0.2930(7) 0.6481(3) 0.067(2) Uani d . 1
H H6A -0.0807 0.2924 0.6930 0.080 Uiso calc R 1
C C7 -0.1249(9) 0.3847(6) 0.6118(3) 0.0609(17) Uani d . 1
H H7A -0.1717 0.4439 0.6326 0.073 Uiso calc R 1
C C8 -0.1110(7) 0.3902(5) 0.5448(3) 0.0484(13) Uani d . 1
H H8A -0.1472 0.4521 0.5205 0.058 Uiso calc R 1
C C9 -0.0246(7) 0.3226(4) 0.3884(2) 0.0390(11) Uani d . 1
H H9A -0.0718 0.3928 0.3847 0.047 Uiso calc R 1
C C10 0.0656(7) 0.1663(4) 0.4527(3) 0.0418(11) Uani d . 1
C C11 0.0114(7) 0.2096(5) 0.5533(3) 0.0471(13) Uani d . 1
C C12 -0.0411(7) 0.3001(4) 0.5151(2) 0.0418(12) Uani d . 1
C C13 -0.0044(6) 0.2728(4) 0.4488(2) 0.0359(10) Uani d . 1
N N1 0.0219(6) 0.2728(3) 0.33452(19) 0.0388(9) Uani d . 1
O O4 0.0769(6) 0.1264(3) 0.51576(19) 0.0527(10) Uani d . 1
Cl Cl1 0.2471(2) 0.45525(13) 0.24621(7) 0.0552(4) Uani d . 1
Co Co1 0.0000 0.36200(8) 0.2500 0.0387(3) Uani d S 1

loop_
_atom_site_aniso_label
_atom_site_aniso_U_11
_atom_site_aniso_U_22
_atom_site_aniso_U_33
_atom_site_aniso_U_12
_atom_site_aniso_U_13
_atom_site_aniso_U_23
C2 0.051(3) 0.043(3) 0.047(3) 0.006(2) 0.014(2) -0.003(2)
C3 0.057(3) 0.037(3) 0.057(3) 0.011(2) 0.003(3) 0.002(2)
C5 0.070(4) 0.081(5) 0.037(3) -0.022(4) -0.003(3) 0.018(3)
C6 0.071(4) 0.100(6) 0.029(3) -0.031(4) 0.005(3) -0.004(3)
C7 0.066(4) 0.074(4) 0.046(3) -0.021(3) 0.016(3) -0.016(3)
C8 0.050(3) 0.055(3) 0.041(3) -0.011(3) 0.010(2) -0.008(2)
C9 0.044(3) 0.037(2) 0.037(2) 0.000(2) 0.008(2) 0.001(2)
C10 0.041(3) 0.041(3) 0.042(3) 0.000(2) -0.001(2) 0.008(2)
C11 0.052(3) 0.053(3) 0.036(3) -0.013(2) 0.000(2) 0.007(2)
C12 0.045(3) 0.050(3) 0.031(2) -0.010(2) 0.004(2) 0.003(2)
C13 0.039(2) 0.035(2) 0.034(2) -0.005(2) 0.0050(19) 0.0010(19)
N1 0.045(2) 0.039(2) 0.034(2) 0.0006(18) 0.0096(17) 0.0008(17)
O4 0.063(3) 0.048(2) 0.044(2) 0.0023(19) -0.0042(18) 0.0157(17)
Cl1 0.0641(9) 0.0577(9) 0.0452(7) -0.0172(7) 0.0122(6) 0.0013(6)
Co1 0.0484(6) 0.0396(6) 0.0298(5) 0.000 0.0116(4) 0.000

loop_
_atom_type_symbol
_atom_type_description
_atom_type_scat_dispersion_real
_atom_type_scat_dispersion_imag
_atom_type_scat_source
C C 0.0033 0.0016 'International Tables Vol C Tables 4.2.6.8 and 6.1.1.4'
H H 0.0000 0.0000 'International Tables Vol C Tables 4.2.6.8 and 6.1.1.4'
N N 0.0061 0.0033 'International Tables Vol C Tables 4.2.6.8 and 6.1.1.4'
O O 0.0106 0.0060 'International Tables Vol C Tables 4.2.6.8 and 6.1.1.4'
Cl Cl 0.1484 0.1585 'International Tables Vol C Tables 4.2.6.8 and 6.1.1.4'
Co Co 0.3494 0.9721 'International Tables Vol C Tables 4.2.6.8 and 6.1.1.4'

loop_
_geom_angle_atom_site_label_1
_geom_angle_atom_site_label_2
_geom_angle_atom_site_label_3
_geom_angle_site_symmetry_1
_geom_angle_site_symmetry_3
_geom_angle
_geom_angle_publ_flag
N1 C2 C3 . . 124.0(5) ?
N1 C2 H2A . . 118.0 ?
C3 C2 H2A . . 118.0 ?
C10 C3 C2 . . 115.9(5) ?
C10 C3 H3A . . 122.0 ?
C2 C3 H3A . . 122.0 ?
C6 C5 C11 . . 116.2(6) ?
C6 C5 H5A . . 121.9 ?
C11 C5 H5A . . 121.9 ?
C5 C6 C7 . . 122.0(6) ?
C5 C6 H6A . . 119.0 ?
C7 C6 H6A . . 119.0 ?
C6 C7 C8 . . 121.3(6) ?
C6 C7 H7A . . 119.4 ?
C8 C7 H7A . . 119.4 ?
C7 C8 C12 . . 117.9(6) ?
C7 C8 H8A . . 121.0 ?
C12 C8 H8A . . 121.0 ?
N1 C9 C13 . . 121.8(5) ?
N1 C9 H9A . . 119.1 ?
C13 C9 H9A . . 119.1 ?
C3 C10 O4 . . 126.8(5) ?
C3 C10 C13 . . 121.8(5) ?
O4 C10 C13 . . 111.4(5) ?
C5 C11 C12 . . 123.5(6) ?
C5 C11 O4 . . 124.8(6) ?
C12 C11 O4 . . 111.7(4) ?
C11 C12 C8 . . 119.1(5) ?
C11 C12 C13 . . 105.6(5) ?
C8 C12 C13 . . 135.3(5) ?
C9 C13 C10 . . 117.7(5) ?
C9 C13 C12 . . 136.5(5) ?
C10 C13 C12 . . 105.7(4) ?
C9 N1 C2 . . 118.7(4) ?
C9 N1 Co1 . . 116.8(3) ?
C2 N1 Co1 . . 124.3(3) ?
C10 O4 C11 . . 105.6(4) ?
N1 Co1 N1 2 . 115.3(2) y
N1 Co1 Cl1 2 . 103.65(12) ?
N1 Co1 Cl1 . . 108.07(13) y
N1 Co1 Cl1 2 2 108.07(13) ?
N1 Co1 Cl1 . 2 103.65(12) y
Cl1 Co1 Cl1 . 2 118.59(10) y

loop_
_geom_bond_atom_site_label_1
_geom_bond_atom_site_label_2
_geom_bond_site_symmetry_2
_geom_bond_distance
_geom_bond_publ_flag
C2 N1 . 1.346(7) ?
C2 C3 . 1.379(8) ?
C2 H2A . 0.93 ?
C3 C10 . 1.362(8) ?
C3 H3A . 0.93 ?
C5 C6 . 1.368(11) ?
C5 C11 . 1.384(8) ?
C5 H5A . 0.93 ?
C6 C7 . 1.382(11) ?
C6 H6A . 0.93 ?
C7 C8 . 1.386(8) ?
C7 H7A . 0.93 ?
C8 C12 . 1.391(8) ?
C8 H8A . 0.93 ?
C9 N1 . 1.340(6) ?
C9 C13 . 1.369(7) ?
C9 H9A . 0.93 ?
C10 O4 . 1.373(6) ?
C10 C13 . 1.405(7) ?
C11 C12 . 1.385(7) ?
C11 O4 . 1.397(7) ?
C12 C13 . 1.454(7) ?
N1 Co1 . 2.033(4) y
Cl1 Co1 . 2.2259(15) y
Co1 N1 2 2.033(4) ?
Co1 Cl1 2 2.2259(15) ?

loop_
_geom_hbond_atom_site_label_D
_geom_hbond_atom_site_label_H
_geom_hbond_atom_site_label_A
_geom_hbond_site_symmetry_A
_geom_hbond_distance_DH
_geom_hbond_distance_HA
_geom_hbond_distance_DA
_geom_hbond_angle_DHA
C2 H2A Cl1 4_545 0.93 2.68 3.481(6) 145

loop_
_geom_torsion_atom_site_label_1
_geom_torsion_atom_site_label_2
_geom_torsion_atom_site_label_3
_geom_torsion_atom_site_label_4
_geom_torsion_site_symmetry_4
_geom_torsion
N1 C2 C3 C10 . -1.3(9)
C11 C5 C6 C7 . 1.0(10)
C5 C6 C7 C8 . -0.7(10)
C6 C7 C8 C12 . 0.3(9)
C2 C3 C10 O4 . -179.7(5)
C2 C3 C10 C13 . 0.6(8)
C6 C5 C11 C12 . -0.8(9)
C6 C5 C11 O4 . -179.8(6)
C5 C11 C12 C8 . 0.4(8)
O4 C11 C12 C8 . 179.5(5)
C5 C11 C12 C13 . -179.8(5)
O4 C11 C12 C13 . -0.7(6)
C7 C8 C12 C11 . -0.1(8)
C7 C8 C12 C13 . -179.8(6)
N1 C9 C13 C10 . -0.6(7)
N1 C9 C13 C12 . -178.9(5)
C3 C10 C13 C9 . 0.3(8)
O4 C10 C13 C9 . -179.4(4)
C3 C10 C13 C12 . 179.1(5)
O4 C10 C13 C12 . -0.7(6)
C11 C12 C13 C9 . 179.2(6)
C8 C12 C13 C9 . -1.0(11)
C11 C12 C13 C10 . 0.8(6)
C8 C12 C13 C10 . -179.4(6)
C13 C9 N1 C2 . 0.0(8)
C13 C9 N1 Co1 . -175.6(4)
C3 C2 N1 C9 . 1.0(8)
C3 C2 N1 Co1 . 176.3(4)
C3 C10 O4 C11 . -179.5(6)
C13 C10 O4 C11 . 0.3(6)
C5 C11 O4 C10 . 179.3(5)
C12 C11 O4 C10 . 0.3(6)
C9 N1 Co1 N1 2 -157.1(4)
C2 N1 Co1 N1 2 27.5(4)
C9 N1 Co1 Cl1 . 87.5(4)
C2 N1 Co1 Cl1 . -87.9(4)
C9 N1 Co1 Cl1 2 -39.2(4)
C2 N1 Co1 Cl1 2 145.4(4)
